data_7022607
loop_
_publ_author_name
'Rezayee, Nomaan M.'
'Gerling, Kimberly A.'
'Rheingold, Arnold L.'
'Fritsch, Joseph M.'

_publ_section_title
;
 Synthesis and structures of tridentate ketoiminate zinc complexes bearing
 trifluoromethyl substituents that act as L-lactide ring opening
 polymerization initiators.
;
_journal_issue 15
_journal_name_full 'Dalton transactions (Cambridge, England : 2003)'
_journal_page_first 5573
_journal_page_last 5586
_journal_paper_doi 10.1039/c3dt32314e
_journal_volume 42
_journal_year 2013
_chemical_formula_sum 'C32 H39 F3 N2 O2 Zn'
_chemical_formula_weight 606.02
_chemical_name_systematic
;
?
;
_space_group_IT_number 19
_symmetry_cell_setting orthorhombic
_symmetry_space_group_name_Hall 'P 2ac 2ab'
_symmetry_space_group_name_H-M 'P 21 21 21'
_atom_sites_solution_hydrogens geom
_atom_sites_solution_primary direct
_atom_sites_solution_secondary difmap
_audit_creation_method SHELXL-97
_cell_angle_alpha 90.00
_cell_angle_beta 90.00
_cell_angle_gamma 90.00
_cell_formula_units_Z 4
_cell_length_a 8.9795(15)
_cell_length_b 18.148(3)
_cell_length_c 18.590(3)
_cell_measurement_reflns_used 2820
_cell_measurement_temperature 100(2)
_cell_measurement_theta_max 24.43
_cell_measurement_theta_min 2.19
_cell_volume 3029.4(9)
_computing_cell_refinement 'Bruker SAINT'
_computing_data_collection 'Bruker APEX2'
_computing_data_reduction 'Bruker SAINT'
_computing_molecular_graphics 'Bruker SHELXTL'
_computing_publication_material 'Bruker SHELXTL'
_computing_structure_refinement 'SHELXL-97 (Sheldrick, 1997)'
_computing_structure_solution 'SHELXS-97 (Sheldrick, 1990)'
_diffrn_ambient_temperature 100(2)
_diffrn_measured_fraction_theta_full 0.992
_diffrn_measured_fraction_theta_max 0.991
_diffrn_measurement_device_type 'Bruker APEX-II CCD'
_diffrn_measurement_method '\f and \w scans'
_diffrn_radiation_monochromator graphite
_diffrn_radiation_source 'fine-focus sealed tube'
_diffrn_radiation_type MoK\a
_diffrn_radiation_wavelength 0.71073
_diffrn_reflns_av_R_equivalents 0.0670
_diffrn_reflns_av_sigmaI/netI 0.0830
_diffrn_reflns_limit_h_max 10
_diffrn_reflns_limit_h_min -5
_diffrn_reflns_limit_k_max 21
_diffrn_reflns_limit_k_min -21
_diffrn_reflns_limit_l_max 22
_diffrn_reflns_limit_l_min -18
_diffrn_reflns_number 14142
_diffrn_reflns_theta_full 25.00
_diffrn_reflns_theta_max 25.37
_diffrn_reflns_theta_min 1.57
_exptl_absorpt_coefficient_mu 0.860
_exptl_absorpt_correction_T_max 0.9190
_exptl_absorpt_correction_T_min 0.7948
_exptl_absorpt_correction_type multi-scan
_exptl_absorpt_process_details sadabs
_exptl_crystal_colour yellow
_exptl_crystal_density_diffrn 1.329
_exptl_crystal_density_method 'not measured'
_exptl_crystal_description block
_exptl_crystal_F_000 1272
_exptl_crystal_size_max 0.28
_exptl_crystal_size_mid 0.22
_exptl_crystal_size_min 0.10
_refine_diff_density_max 0.716
_refine_diff_density_min -0.686
_refine_diff_density_rms 0.075
_refine_ls_abs_structure_details 'Flack H D (1983), Acta Cryst. A39, 876-881'
_refine_ls_abs_structure_Flack -0.005(14)
_refine_ls_extinction_method none
_refine_ls_goodness_of_fit_ref 1.026
_refine_ls_hydrogen_treatment constr
_refine_ls_matrix_type full
_refine_ls_number_parameters 371
_refine_ls_number_reflns 5451
_refine_ls_number_restraints 0
_refine_ls_restrained_S_all 1.026
_refine_ls_R_factor_all 0.0580
_refine_ls_R_factor_gt 0.0486
_refine_ls_shift/su_max 0.000
_refine_ls_shift/su_mean 0.000
_refine_ls_structure_factor_coef Fsqd
_refine_ls_weighting_details 'calc w=1/[\s^2^(Fo^2^)+(0.0580P)^2^+0.0000P] where P=(Fo^2^+2Fc^2^)/3'
_refine_ls_weighting_scheme calc
_refine_ls_wR_factor_gt 0.1144
_refine_ls_wR_factor_ref 0.1230
_reflns_number_gt 4793
_reflns_number_total 5451
_reflns_threshold_expression >2sigma(I)
_cod_data_source_file c3dt32314e.txt
_cod_data_source_block frit06
_cod_depositor_comments
;
The following automatic conversions were performed:

'_symmetry_cell_setting' value 'Orthorhombic' changed to
'orthorhombic' according to
/home/saulius/struct/CIF-dictionaries/cif_core.dic dictionary named
'cif_core.dic' version 2.4.2 from 2011-04-26.

Automatic conversion script
Id: cif_fix_values 1891 2012-01-12 08:04:46Z andrius 
;
_cod_original_sg_symbol_H-M P2(1)2(1)2(1)
_cod_database_code 7022607

loop_
_symmetry_equiv_pos_as_xyz
'x, y, z'
'x+1/2, -y+1/2, -z'
'-x, y+1/2, -z+1/2'
'-x+1/2, -y, z+1/2'

loop_
_atom_site_label
_atom_site_type_symbol
_atom_site_fract_x
_atom_site_fract_y
_atom_site_fract_z
_atom_site_U_iso_or_equiv
_atom_site_adp_type
_atom_site_occupancy
_atom_site_symmetry_multiplicity
_atom_site_calc_flag
_atom_site_refinement_flags
Zn1 Zn 0.41210(5) 0.38891(2) 0.22858(3) 0.02227(14) Uani 1 1 d .
F1 F 0.3934(4) 0.36092(17) -0.04064(15) 0.0554(8) Uani 1 1 d .
F2 F 0.2008(4) 0.29385(15) -0.01913(16) 0.0572(9) Uani 1 1 d .
F3 F 0.1889(3) 0.41004(13) -0.00273(14) 0.0358(6) Uani 1 1 d .
O2 O 0.5790(3) 0.40712(13) 0.28610(15) 0.0248(6) Uani 1 1 d .
O1 O 0.3422(3) 0.28789(14) 0.23400(17) 0.0265(6) Uani 1 1 d .
N2 N 0.2827(3) 0.48436(16) 0.2260(2) 0.0227(7) Uani 1 1 d .
N1 N 0.3802(4) 0.39829(18) 0.12085(18) 0.0242(8) Uani 1 1 d .
C1 C 0.2208(7) 0.1575(3) 0.2693(4) 0.0644(17) Uani 1 1 d .
H1A H 0.2016 0.1054 0.2798 0.097 Uiso 1 1 calc R
H1B H 0.1259 0.1840 0.2660 0.097 Uiso 1 1 calc R
H1C H 0.2813 0.1789 0.3079 0.097 Uiso 1 1 calc R
C2 C 0.4563(6) 0.1289(3) 0.2021(4) 0.069(2) Uani 1 1 d .
H2A H 0.4466 0.0766 0.2145 0.103 Uiso 1 1 calc R
H2B H 0.5164 0.1538 0.2387 0.103 Uiso 1 1 calc R
H2C H 0.5050 0.1336 0.1551 0.103 Uiso 1 1 calc R
C3 C 0.2129(7) 0.1215(3) 0.1412(4) 0.0634(17) Uani 1 1 d .
H3A H 0.1990 0.0703 0.1567 0.095 Uiso 1 1 calc R
H3B H 0.2671 0.1224 0.0954 0.095 Uiso 1 1 calc R
H3C H 0.1154 0.1449 0.1349 0.095 Uiso 1 1 calc R
C4 C 0.3030(5) 0.1638(2) 0.1989(3) 0.0324(11) Uani 1 1 d .
C5 C 0.3264(4) 0.2460(2) 0.1805(3) 0.0296(11) Uani 1 1 d .
C6 C 0.3243(5) 0.2686(2) 0.1079(2) 0.0303(10) Uani 1 1 d .
H6A H 0.3152 0.2309 0.0728 0.036 Uiso 1 1 calc R
C7 C 0.3341(4) 0.3411(2) 0.0822(2) 0.0276(10) Uani 1 1 d .
C8 C 0.2778(6) 0.3517(3) 0.0048(3) 0.0356(11) Uani 1 1 d .
C9 C 0.3685(4) 0.4743(2) 0.1039(2) 0.0257(10) Uani 1 1 d .
C10 C 0.4174(5) 0.5083(2) 0.0420(2) 0.0279(9) Uani 1 1 d .
H10A H 0.4670 0.4807 0.0058 0.033 Uiso 1 1 calc R
C11 C 0.3930(5) 0.5851(2) 0.0328(3) 0.0338(11) Uani 1 1 d .
H11A H 0.4280 0.6085 -0.0097 0.041 Uiso 1 1 calc R
C12 C 0.3202(5) 0.6264(2) 0.0836(3) 0.0316(11) Uani 1 1 d .
H12A H 0.2986 0.6768 0.0747 0.038 Uiso 1 1 calc R
C13 C 0.2776(4) 0.5938(2) 0.1490(3) 0.0276(10) Uani 1 1 d .
C14 C 0.2052(5) 0.6316(2) 0.2055(2) 0.0304(10) Uani 1 1 d .
H14A H 0.1785 0.6819 0.1996 0.037 Uiso 1 1 calc R
C15 C 0.1736(4) 0.5963(2) 0.2684(3) 0.0313(10) Uani 1 1 d .
H15A H 0.1228 0.6217 0.3058 0.038 Uiso 1 1 calc R
C16 C 0.2164(4) 0.5216(2) 0.2781(2) 0.0251(9) Uani 1 1 d .
C17 C 0.3092(4) 0.5175(2) 0.1605(2) 0.0220(9) Uani 1 1 d .
C18 C 0.1847(5) 0.4827(2) 0.3483(2) 0.0325(10) Uani 1 1 d .
H18A H 0.2297 0.4335 0.3473 0.049 Uiso 1 1 calc R
H18B H 0.0768 0.4781 0.3548 0.049 Uiso 1 1 calc R
H18C H 0.2269 0.5111 0.3881 0.049 Uiso 1 1 calc R
C19 C 0.7036(4) 0.37270(19) 0.3090(2) 0.0225(9) Uani 1 1 d .
C20 C 0.7163(5) 0.3529(2) 0.3834(2) 0.0262(9) Uani 1 1 d .
C21 C 0.8493(5) 0.3209(2) 0.4068(3) 0.0283(10) Uani 1 1 d .
H21A H 0.8588 0.3075 0.4560 0.034 Uiso 1 1 calc R
C22 C 0.9685(5) 0.3078(2) 0.3605(3) 0.0307(10) Uani 1 1 d .
H22A H 1.0570 0.2853 0.3777 0.037 Uiso 1 1 calc R
C23 C 0.9562(4) 0.3280(2) 0.2895(2) 0.0281(10) Uani 1 1 d .
H23A H 1.0385 0.3201 0.2583 0.034 Uiso 1 1 calc R
C24 C 0.8261(4) 0.3600(2) 0.2615(2) 0.0249(9) Uani 1 1 d .
C25 C 0.5896(5) 0.3674(2) 0.4373(2) 0.0293(10) Uani 1 1 d .
C26 C 0.4505(5) 0.3224(2) 0.4155(3) 0.0300(10) Uani 1 1 d .
H26A H 0.4715 0.2697 0.4209 0.045 Uiso 1 1 calc R
H26B H 0.4251 0.3330 0.3653 0.045 Uiso 1 1 calc R
H26C H 0.3667 0.3359 0.4466 0.045 Uiso 1 1 calc R
C27 C 0.6304(6) 0.3440(3) 0.5139(3) 0.0399(12) Uani 1 1 d .
H27A H 0.6595 0.2919 0.5141 0.060 Uiso 1 1 calc R
H27B H 0.5441 0.3509 0.5455 0.060 Uiso 1 1 calc R
H27C H 0.7135 0.3741 0.5313 0.060 Uiso 1 1 calc R
C28 C 0.5518(5) 0.4500(2) 0.4405(3) 0.0355(11) Uani 1 1 d .
H28A H 0.4665 0.4576 0.4725 0.053 Uiso 1 1 calc R
H28B H 0.5271 0.4677 0.3921 0.053 Uiso 1 1 calc R
H28C H 0.6379 0.4774 0.4589 0.053 Uiso 1 1 calc R
C29 C 0.8178(5) 0.3755(2) 0.1796(2) 0.0265(10) Uani 1 1 d .
C30 C 0.7110(5) 0.3191(2) 0.1456(3) 0.0329(11) Uani 1 1 d .
H30A H 0.6938 0.3320 0.0951 0.049 Uiso 1 1 calc R
H30B H 0.6161 0.3196 0.1716 0.049 Uiso 1 1 calc R
H30C H 0.7551 0.2698 0.1484 0.049 Uiso 1 1 calc R
C31 C 0.9677(5) 0.3653(3) 0.1417(3) 0.0389(12) Uani 1 1 d .
H31A H 1.0404 0.3999 0.1618 0.058 Uiso 1 1 calc R
H31B H 0.9558 0.3748 0.0901 0.058 Uiso 1 1 calc R
H31C H 1.0029 0.3148 0.1489 0.058 Uiso 1 1 calc R
C32 C 0.7702(5) 0.4559(2) 0.1642(3) 0.0339(11) Uani 1 1 d .
H32A H 0.8469 0.4897 0.1821 0.051 Uiso 1 1 calc R
H32B H 0.6756 0.4662 0.1885 0.051 Uiso 1 1 calc R
H32C H 0.7581 0.4628 0.1122 0.051 Uiso 1 1 calc R

loop_
_atom_site_aniso_label
_atom_site_aniso_U_11
_atom_site_aniso_U_22
_atom_site_aniso_U_33
_atom_site_aniso_U_23
_atom_site_aniso_U_13
_atom_site_aniso_U_12
Zn1 0.0207(2) 0.0239(2) 0.0222(3) 0.0020(2) -0.0002(2) 0.00147(19)
F1 0.070(2) 0.0654(18) 0.0309(16) -0.0001(14) 0.0174(18) 0.0159(17)
F2 0.095(3) 0.0427(16) 0.0340(18) -0.0120(14) -0.0167(18) -0.0065(17)
F3 0.0401(14) 0.0383(14) 0.0288(15) 0.0031(12) -0.0068(13) -0.0019(12)
O2 0.0197(12) 0.0255(13) 0.0290(17) 0.0000(11) -0.0024(14) 0.0054(11)
O1 0.0272(13) 0.0264(13) 0.0259(17) 0.0025(14) -0.0009(15) -0.0020(11)
N2 0.0211(15) 0.0242(15) 0.0227(19) -0.0016(16) -0.0024(18) -0.0022(13)
N1 0.0251(17) 0.0274(17) 0.0200(18) 0.0007(15) -0.0040(15) 0.0021(14)
C1 0.087(4) 0.033(3) 0.073(4) 0.011(3) 0.026(4) -0.007(3)
C2 0.035(3) 0.043(3) 0.129(6) 0.018(3) 0.010(3) 0.014(2)
C3 0.057(3) 0.045(3) 0.089(5) 0.010(3) -0.015(4) -0.023(3)
C4 0.028(2) 0.025(2) 0.044(3) 0.003(2) 0.002(2) 0.0006(18)
C5 0.019(2) 0.028(2) 0.042(3) 0.001(2) 0.003(2) 0.0024(17)
C6 0.036(2) 0.025(2) 0.031(3) -0.0095(19) 0.003(2) 0.0044(19)
C7 0.023(2) 0.035(2) 0.025(3) -0.005(2) 0.005(2) 0.0070(18)
C8 0.045(3) 0.038(2) 0.024(3) -0.006(2) 0.003(2) 0.002(2)
C9 0.0211(19) 0.030(2) 0.026(3) 0.0048(19) -0.0047(19) -0.0009(16)
C10 0.0235(18) 0.038(2) 0.022(2) 0.0041(18) -0.003(2) -0.003(2)
C11 0.029(2) 0.038(2) 0.034(3) 0.016(2) -0.005(2) -0.008(2)
C12 0.026(2) 0.026(2) 0.043(3) 0.008(2) -0.008(2) -0.0049(17)
C13 0.0199(19) 0.030(2) 0.033(3) 0.0016(19) -0.008(2) -0.0014(17)
C14 0.026(2) 0.029(2) 0.036(3) -0.0007(19) -0.005(2) 0.0042(17)
C15 0.0209(18) 0.034(2) 0.039(3) -0.010(2) -0.001(2) 0.0050(16)
C16 0.0161(16) 0.032(2) 0.027(2) -0.007(2) -0.001(2) -0.0015(16)
C17 0.0150(17) 0.0250(19) 0.026(2) 0.0054(18) -0.0049(18) -0.0035(16)
C18 0.030(2) 0.036(2) 0.031(3) -0.001(2) 0.005(2) -0.0004(19)
C19 0.0222(18) 0.0195(19) 0.026(2) -0.0023(16) -0.0005(19) 0.0008(15)
C20 0.026(2) 0.0240(19) 0.028(3) 0.0016(18) -0.005(2) -0.0048(18)
C21 0.028(2) 0.025(2) 0.032(3) 0.0023(19) -0.009(2) -0.0042(17)
C22 0.025(2) 0.027(2) 0.041(3) -0.002(2) -0.008(2) 0.0011(17)
C23 0.0217(19) 0.0275(19) 0.035(3) -0.0029(19) 0.0007(19) -0.0007(16)
C24 0.0232(18) 0.0216(17) 0.030(3) -0.0019(19) 0.003(2) -0.0033(16)
C25 0.031(2) 0.033(2) 0.024(2) 0.0040(18) 0.004(2) 0.0001(19)
C26 0.025(2) 0.036(2) 0.029(3) 0.004(2) 0.008(2) 0.0005(18)
C27 0.044(3) 0.046(3) 0.029(3) 0.001(2) 0.007(2) 0.003(2)
C28 0.035(3) 0.038(2) 0.034(3) -0.009(2) 0.003(2) 0.006(2)
C29 0.024(2) 0.032(2) 0.023(2) -0.0057(19) 0.002(2) 0.0020(17)
C30 0.029(2) 0.033(2) 0.037(3) -0.007(2) 0.001(2) 0.0015(19)
C31 0.029(2) 0.052(3) 0.036(3) -0.001(2) 0.006(2) 0.001(2)
C32 0.039(2) 0.033(2) 0.030(3) 0.005(2) 0.002(2) 0.000(2)

loop_
_atom_type_symbol
_atom_type_description
_atom_type_scat_dispersion_real
_atom_type_scat_dispersion_imag
_atom_type_scat_source
C C 0.0033 0.0016 'International Tables Vol C Tables 4.2.6.8 and 6.1.1.4'
H H 0.0000 0.0000 'International Tables Vol C Tables 4.2.6.8 and 6.1.1.4'
N N 0.0061 0.0033 'International Tables Vol C Tables 4.2.6.8 and 6.1.1.4'
O O 0.0106 0.0060 'International Tables Vol C Tables 4.2.6.8 and 6.1.1.4'
F F 0.0171 0.0103 'International Tables Vol C Tables 4.2.6.8 and 6.1.1.4'
Zn Zn 0.2839 1.4301 'International Tables Vol C Tables 4.2.6.8 and 6.1.1.4'

loop_
_geom_angle_atom_site_label_1
_geom_angle_atom_site_label_2
_geom_angle_atom_site_label_3
_geom_angle
O2 Zn1 O1 113.34(11)
O2 Zn1 N1 131.46(12)
O1 Zn1 N1 94.86(13)
O2 Zn1 N2 108.23(12)
O1 Zn1 N2 127.26(12)
N1 Zn1 N2 80.17(14)
C19 O2 Zn1 139.7(2)
C5 O1 Zn1 124.5(3)
C16 N2 C17 120.1(3)
C16 N2 Zn1 131.2(3)
C17 N2 Zn1 106.6(3)
C7 N1 C9 128.0(4)
C7 N1 Zn1 120.8(3)
C9 N1 Zn1 108.2(3)
C1 C4 C2 112.2(5)
C1 C4 C5 109.5(4)
C2 C4 C5 106.8(4)
C1 C4 C3 107.9(4)
C2 C4 C3 107.1(4)
C5 C4 C3 113.4(4)
O2 C5 C6 125.5(4)
O2 C5 C4 115.1(4)
C6 C5 C4 119.4(4)
C7 C6 C5 126.7(4)
N2 C7 C6 124.7(4)
N2 C7 C8 120.7(4)
C6 C7 C8 114.5(4)
F2 C8 F3 106.2(4)
F2 C8 F1 106.7(4)
F3 C8 F1 107.2(4)
F2 C8 C7 112.7(4)
F3 C8 C7 113.2(4)
F1 C8 C7 110.5(4)
C10 C9 C17 119.6(4)
C10 C9 N1 126.7(4)
C17 C9 N1 113.5(4)
C9 C10 C11 119.4(4)
C12 C11 C10 121.7(4)
C11 C12 C13 119.7(4)
C12 C13 C14 124.3(4)
C12 C13 C17 119.0(4)
C14 C13 C17 116.7(4)
C15 C14 C13 120.4(4)
C14 C15 C16 120.0(4)
N2 C16 C15 121.1(4)
N2 C16 C18 118.6(4)
C15 C16 C18 120.3(4)
N2 C17 C9 118.7(3)
N2 C17 C13 121.4(4)
C9 C17 C13 119.9(4)
O2 C19 C24 121.1(4)
O2 C19 C20 119.1(4)
C24 C19 C20 119.7(4)
C21 C20 C19 118.2(4)
C21 C20 C25 120.0(4)
C19 C20 C25 121.8(4)
C22 C21 C20 122.3(4)
C23 C22 C21 119.1(4)
C22 C23 C24 122.2(4)
C23 C24 C19 118.6(4)
C23 C24 C29 118.6(4)
C19 C24 C29 122.7(4)
C27 C25 C20 112.5(4)
C27 C25 C28 106.7(4)
C20 C25 C28 110.8(3)
C27 C25 C26 106.8(4)
C20 C25 C26 109.7(3)
C28 C25 C26 110.3(4)
C31 C29 C30 106.2(3)
C31 C29 C32 105.7(4)
C30 C29 C32 112.3(4)
C31 C29 C24 112.8(4)
C30 C29 C24 108.3(3)
C32 C29 C24 111.5(3)

loop_
_geom_bond_atom_site_label_1
_geom_bond_atom_site_label_2
_geom_bond_distance
Zn1 O2 1.871(3)
Zn1 O1 1.940(3)
Zn1 N1 2.030(3)
Zn1 N2 2.087(3)
F1 C8 1.349(6)
F2 C8 1.334(5)
F3 C8 1.334(5)
O2 C19 1.350(5)
O1 C5 1.259(5)
N2 C16 1.322(5)
N2 C17 1.378(5)
N1 C7 1.328(5)
N1 C9 1.420(5)
C1 C4 1.507(7)
C2 C4 1.518(6)
C3 C4 1.548(7)
C4 C5 1.544(6)
C5 C6 1.412(6)
C6 C7 1.402(6)
C7 C8 1.537(6)
C9 C10 1.377(6)
C9 C17 1.417(6)
C10 C11 1.421(6)
C11 C12 1.372(6)
C12 C13 1.404(6)
C13 C14 1.413(6)
C13 C17 1.429(5)
C14 C15 1.364(6)
C15 C16 1.421(5)
C16 C18 1.511(6)
C19 C24 1.430(6)
C19 C20 1.432(6)
C20 C21 1.398(6)
C20 C25 1.538(6)
C21 C22 1.394(6)
C22 C23 1.374(6)
C23 C24 1.404(6)
C24 C29 1.550(6)
C25 C27 1.532(6)
C25 C28 1.539(6)
C25 C26 1.547(6)
C29 C31 1.531(6)
C29 C30 1.538(6)
C29 C32 1.548(6)
